data_7111826
loop_
_publ_author_name
'Adrian Y. Houghton'
'Virve A. Karttunen'
'Warren E. Piers'
'Heikki M. Tuononen'

_publ_section_title
;
 Hydrogen activation with perfluorinated organoboranes:
 1,2,3-tris(pentafluorophenyl)-4,5,6,7-tetrafluoro-1-boraindene
;
_journal_name_full Chem.Commun.
_journal_page_first 1295
_journal_paper_doi 10.1039/c3cc48796b
_journal_volume 50
_journal_year 2014
_chemical_formula_moiety 'C26 B F19'
_chemical_formula_sum 'C26 B F19'
_chemical_formula_weight 684.07
_chemical_name_common Perfluoroarylbenzoborole
_chemical_name_systematic
;
4,5,6,7-tetrafluoro-1,2,3-tris(pentafluorophenyl)-1-boraindene
;
_space_group_IT_number 14
_symmetry_cell_setting monoclinic
_symmetry_space_group_name_Hall '-P 2ybc'
_symmetry_space_group_name_H-M 'P 1 21/c 1'
_atom_sites_solution_hydrogens none
_atom_sites_solution_primary direct
_atom_sites_solution_secondary difmap
_audit_creation_method SHELXL-97
_cell_angle_alpha 90.00
_cell_angle_beta 101.6140(10)
_cell_angle_gamma 90.00
_cell_formula_units_Z 4
_cell_length_a 11.0400(4)
_cell_length_b 8.8720(3)
_cell_length_c 23.9650(9)
_cell_measurement_reflns_used 5343
_cell_measurement_temperature 173(2)
_cell_measurement_theta_max 27.48
_cell_measurement_theta_min 1.00
_cell_volume 2299.24(14)
_computing_cell_refinement 'HKL DENZO (Otwinowski & Minor, 1997)'
_computing_data_collection 'COLLECT (Hooft, 1998)'
_computing_data_reduction 'SCALEPACK (Otwinowski & Minor, 1997)'
_computing_molecular_graphics 'ORTEP-3 for Windows (Farrugia, 1997)'
_computing_publication_material SHELXL-97
_computing_structure_refinement 'SHELXL-97 (Sheldrick, 2008)'
_computing_structure_solution 'SHELXS-97 (Sheldrick, 2008)'
_diffrn_ambient_temperature 173(2)
_diffrn_measured_fraction_theta_full 0.987
_diffrn_measured_fraction_theta_max 0.987
_diffrn_measurement_device_type 'Nonius APEX CCD'
_diffrn_measurement_method ' \w and \f '
_diffrn_radiation_monochromator graphite
_diffrn_radiation_source 'fine-focus sealed tube'
_diffrn_radiation_type MoK\a
_diffrn_radiation_wavelength 0.71073
_diffrn_reflns_av_R_equivalents 0.0377
_diffrn_reflns_av_sigmaI/netI 0.0411
_diffrn_reflns_limit_h_max 14
_diffrn_reflns_limit_h_min -14
_diffrn_reflns_limit_k_max 11
_diffrn_reflns_limit_k_min -11
_diffrn_reflns_limit_l_max 30
_diffrn_reflns_limit_l_min -30
_diffrn_reflns_number 9564
_diffrn_reflns_theta_full 27.37
_diffrn_reflns_theta_max 27.37
_diffrn_reflns_theta_min 1.74
_diffrn_standards_interval_count 0
_diffrn_standards_interval_time 0
_diffrn_standards_number 0
_exptl_absorpt_coefficient_mu 0.223
_exptl_absorpt_correction_T_max 0.8514
_exptl_absorpt_correction_T_min 0.5561
_exptl_absorpt_correction_type multi-scan
_exptl_absorpt_process_details 'SORTAV: (Blessing, 1997)'
_exptl_crystal_colour orange
_exptl_crystal_density_diffrn 1.976
_exptl_crystal_density_method 'not measured'
_exptl_crystal_description block
_exptl_crystal_F_000 1328
_exptl_crystal_size_max 0.08
_exptl_crystal_size_mid 0.08
_exptl_crystal_size_min 0.06
_refine_diff_density_max 0.366
_refine_diff_density_min -0.433
_refine_diff_density_rms 0.102
_refine_ls_extinction_method none
_refine_ls_goodness_of_fit_ref 1.164
_refine_ls_hydrogen_treatment none
_refine_ls_matrix_type full
_refine_ls_number_parameters 415
_refine_ls_number_reflns 5161
_refine_ls_number_restraints 0
_refine_ls_restrained_S_all 1.164
_refine_ls_R_factor_all 0.0876
_refine_ls_R_factor_gt 0.0653
_refine_ls_shift/su_max 0.000
_refine_ls_shift/su_mean 0.000
_refine_ls_structure_factor_coef Fsqd
_refine_ls_weighting_details 'calc w=1/[\s^2^(Fo^2^)+(0.0750P)^2^+5.5591P] where P=(Fo^2^+2Fc^2^)/3'
_refine_ls_weighting_scheme calc
_refine_ls_wR_factor_gt 0.1727
_refine_ls_wR_factor_ref 0.2005
_reflns_number_gt 4054
_reflns_number_total 5161
_reflns_threshold_expression >2\s(I)
_cod_data_source_file c3cc48796b.txt
_cod_data_source_block ah1302
_cod_original_sg_symbol_H-M 'P 21/c'
_cod_database_code 7111826

loop_
_symmetry_equiv_pos_as_xyz
'x, y, z'
'-x, y+1/2, -z+1/2'
'-x, -y, -z'
'x, -y-1/2, z-1/2'

loop_
_atom_site_label
_atom_site_type_symbol
_atom_site_fract_x
_atom_site_fract_y
_atom_site_fract_z
_atom_site_U_iso_or_equiv
_atom_site_adp_type
_atom_site_occupancy
_atom_site_symmetry_multiplicity
_atom_site_calc_flag
F17 F 0.9993(2) -0.2859(3) 0.10664(11) 0.0343(5) Uani 1 1 d
F1 F 0.5087(2) -0.4021(3) 0.05574(11) 0.0365(6) Uani 1 1 d
F5 F 0.1080(2) -0.0177(3) 0.14624(11) 0.0344(5) Uani 1 1 d
F11 F 0.6450(2) 0.3497(3) 0.29238(10) 0.0404(6) Uani 1 1 d
F15 F 0.7006(2) -0.1319(3) 0.20787(10) 0.0362(6) Uani 1 1 d
F4 F 0.0863(2) -0.0769(3) 0.03620(10) 0.0341(5) Uani 1 1 d
F19 F 0.6092(2) -0.1407(3) 0.00717(9) 0.0337(5) Uani 1 1 d
F7 F 0.0287(2) 0.4769(3) 0.19224(12) 0.0438(6) Uani 1 1 d
F16 F 0.9314(2) -0.2239(3) 0.20674(10) 0.0372(6) Uani 1 1 d
F18 F 0.8405(2) -0.2311(3) 0.00697(10) 0.0336(5) Uani 1 1 d
F3 F 0.0839(2) -0.3493(3) -0.01226(12) 0.0434(6) Uani 1 1 d
F9 F 0.3781(2) 0.3741(3) 0.11817(12) 0.0378(6) Uani 1 1 d
F2 F 0.2944(2) -0.5110(3) -0.00066(11) 0.0414(6) Uani 1 1 d
F14 F 0.6428(2) 0.2066(3) 0.07308(10) 0.0417(6) Uani 1 1 d
F6 F -0.0380(2) 0.1822(3) 0.18219(12) 0.0409(6) Uani 1 1 d
F12 F 0.7827(3) 0.5111(3) 0.23212(12) 0.0467(7) Uani 1 1 d
F10 F 0.5001(2) 0.1245(3) 0.24273(11) 0.0393(6) Uani 1 1 d
F8 F 0.2367(2) 0.5709(3) 0.15906(12) 0.0436(6) Uani 1 1 d
F13 F 0.7832(3) 0.4349(3) 0.12244(12) 0.0489(7) Uani 1 1 d
C25 C 0.8057(3) -0.2078(4) 0.05629(16) 0.0263(8) Uani 1 1 d
C24 C 0.8879(3) -0.2318(4) 0.10687(17) 0.0274(8) Uani 1 1 d
C1 C 0.4810(3) 0.0428(4) 0.12671(15) 0.0240(7) Uani 1 1 d
C2 C 0.5182(3) -0.0870(4) 0.10568(15) 0.0239(7) Uani 1 1 d
C7 C 0.1926(3) -0.1537(4) 0.04388(16) 0.0275(8) Uani 1 1 d
C10 C 0.2772(3) 0.3223(4) 0.13484(17) 0.0282(8) Uani 1 1 d
C17 C 0.6434(4) 0.3157(4) 0.23818(16) 0.0293(8) Uani 1 1 d
C21 C 0.6470(3) -0.1341(4) 0.10734(16) 0.0236(7) Uani 1 1 d
C26 C 0.6878(3) -0.1606(4) 0.05713(16) 0.0258(8) Uani 1 1 d
C4 C 0.4072(3) -0.3169(4) 0.05289(16) 0.0260(8) Uani 1 1 d
C20 C 0.6423(4) 0.2403(5) 0.12755(17) 0.0288(8) Uani 1 1 d
C9 C 0.2497(3) 0.1686(4) 0.13049(16) 0.0260(8) Uani 1 1 d
C15 C 0.5667(3) 0.1589(4) 0.15636(16) 0.0253(7) Uani 1 1 d
C8 C 0.3002(3) -0.0951(4) 0.07470(15) 0.0242(7) Uani 1 1 d
C6 C 0.1890(3) -0.2945(5) 0.01815(16) 0.0300(8) Uani 1 1 d
C11 C 0.2048(4) 0.4253(4) 0.15478(18) 0.0320(9) Uani 1 1 d
B1 B 0.3356(4) 0.0496(5) 0.11077(18) 0.0263(9) Uani 1 1 d
C13 C 0.0652(4) 0.2287(5) 0.16667(17) 0.0306(8) Uani 1 1 d
C18 C 0.7143(4) 0.3961(5) 0.20787(18) 0.0335(9) Uani 1 1 d
C3 C 0.4108(3) -0.1772(4) 0.07657(15) 0.0236(7) Uani 1 1 d
C16 C 0.5701(3) 0.2000(4) 0.21239(16) 0.0274(8) Uani 1 1 d
C5 C 0.2948(4) -0.3756(5) 0.02346(17) 0.0309(8) Uani 1 1 d
C14 C 0.1401(3) 0.1279(4) 0.14696(17) 0.0280(8) Uani 1 1 d
C23 C 0.8514(3) -0.2032(4) 0.15760(16) 0.0279(8) Uani 1 1 d
C12 C 0.0980(4) 0.3782(5) 0.17133(18) 0.0325(9) Uani 1 1 d
C19 C 0.7140(4) 0.3575(5) 0.15224(18) 0.0340(9) Uani 1 1 d
C22 C 0.7336(4) -0.1546(4) 0.15767(16) 0.0271(8) Uani 1 1 d

loop_
_atom_site_aniso_label
_atom_site_aniso_U_11
_atom_site_aniso_U_22
_atom_site_aniso_U_33
_atom_site_aniso_U_23
_atom_site_aniso_U_13
_atom_site_aniso_U_12
F17 0.0257(11) 0.0359(13) 0.0415(14) 0.0002(11) 0.0076(10) 0.0038(9)
F1 0.0309(12) 0.0310(12) 0.0494(15) -0.0090(11) 0.0121(11) 0.0022(10)
F5 0.0344(12) 0.0310(12) 0.0395(14) -0.0035(10) 0.0117(10) -0.0059(10)
F11 0.0550(15) 0.0407(14) 0.0258(12) -0.0125(10) 0.0087(11) -0.0034(12)
F15 0.0372(13) 0.0496(15) 0.0215(11) -0.0021(10) 0.0047(9) 0.0079(11)
F4 0.0228(10) 0.0405(13) 0.0357(13) 0.0005(11) -0.0015(9) 0.0013(10)
F19 0.0295(11) 0.0504(15) 0.0194(11) 0.0026(10) 0.0010(9) -0.0016(10)
F7 0.0486(15) 0.0384(14) 0.0479(16) -0.0029(12) 0.0179(12) 0.0136(12)
F16 0.0337(12) 0.0462(14) 0.0275(12) 0.0031(11) -0.0035(9) 0.0062(11)
F18 0.0343(12) 0.0428(13) 0.0265(12) -0.0039(10) 0.0129(9) -0.0038(10)
F3 0.0308(12) 0.0537(16) 0.0433(15) -0.0167(13) 0.0017(11) -0.0116(11)
F9 0.0322(12) 0.0301(12) 0.0524(16) 0.0070(11) 0.0118(11) -0.0025(10)
F2 0.0449(14) 0.0360(13) 0.0449(15) -0.0185(12) 0.0130(12) -0.0083(11)
F14 0.0501(15) 0.0525(16) 0.0240(12) -0.0025(11) 0.0113(10) -0.0191(12)
F6 0.0325(12) 0.0464(15) 0.0473(15) -0.0014(12) 0.0162(11) 0.0004(11)
F12 0.0565(16) 0.0402(14) 0.0404(15) -0.0113(12) 0.0024(12) -0.0206(12)
F10 0.0463(13) 0.0450(14) 0.0309(13) -0.0049(11) 0.0181(11) -0.0122(12)
F8 0.0475(15) 0.0245(12) 0.0592(18) -0.0010(12) 0.0119(13) 0.0016(11)
F13 0.0535(16) 0.0540(17) 0.0399(15) 0.0037(13) 0.0114(12) -0.0277(13)
C25 0.0297(18) 0.0253(18) 0.0259(18) -0.0024(15) 0.0099(15) -0.0052(15)
C24 0.0202(17) 0.0263(18) 0.035(2) -0.0004(16) 0.0031(15) -0.0012(14)
C1 0.0248(17) 0.0280(18) 0.0189(16) 0.0013(14) 0.0035(13) -0.0030(14)
C2 0.0251(17) 0.0271(18) 0.0188(16) 0.0016(14) 0.0030(13) -0.0005(14)
C7 0.0266(18) 0.033(2) 0.0227(18) 0.0047(15) 0.0042(14) 0.0007(16)
C10 0.0262(18) 0.0290(19) 0.0292(19) 0.0033(16) 0.0047(15) 0.0015(15)
C17 0.036(2) 0.0279(19) 0.0229(18) -0.0063(15) 0.0031(15) 0.0008(16)
C21 0.0233(17) 0.0233(17) 0.0243(18) -0.0025(14) 0.0048(14) -0.0030(14)
C26 0.0249(17) 0.0303(19) 0.0209(17) 0.0000(15) 0.0013(14) -0.0040(15)
C4 0.0290(18) 0.0285(18) 0.0222(18) -0.0021(15) 0.0088(14) -0.0012(15)
C20 0.0295(19) 0.035(2) 0.0226(18) -0.0028(16) 0.0060(14) -0.0049(16)
C9 0.0241(17) 0.0303(19) 0.0216(17) -0.0006(15) -0.0001(14) 0.0016(15)
C15 0.0225(16) 0.0279(18) 0.0242(18) -0.0012(15) 0.0017(14) 0.0018(14)
C8 0.0267(17) 0.0269(18) 0.0196(17) 0.0021(14) 0.0058(13) -0.0016(15)
C6 0.0265(18) 0.038(2) 0.0249(19) -0.0034(16) 0.0037(15) -0.0117(16)
C11 0.035(2) 0.0248(18) 0.033(2) 0.0025(16) 0.0005(16) 0.0023(16)
B1 0.029(2) 0.029(2) 0.0213(19) 0.0028(17) 0.0048(16) -0.0027(17)
C13 0.0266(18) 0.038(2) 0.028(2) 0.0027(17) 0.0055(15) 0.0028(16)
C18 0.032(2) 0.029(2) 0.036(2) -0.0033(17) -0.0032(17) -0.0041(16)
C3 0.0261(17) 0.0268(17) 0.0184(16) -0.0003(14) 0.0052(13) -0.0043(15)
C16 0.0288(18) 0.0292(19) 0.0252(18) 0.0015(15) 0.0080(14) 0.0012(15)
C5 0.034(2) 0.0299(19) 0.031(2) -0.0082(16) 0.0108(16) -0.0093(16)
C14 0.0281(18) 0.0265(18) 0.0273(19) 0.0017(15) 0.0007(15) -0.0020(15)
C23 0.0287(18) 0.0272(18) 0.0243(18) 0.0038(15) -0.0030(14) -0.0007(15)
C12 0.034(2) 0.033(2) 0.029(2) -0.0001(16) 0.0034(16) 0.0124(17)
C19 0.032(2) 0.039(2) 0.030(2) 0.0040(18) 0.0042(16) -0.0089(18)
C22 0.0318(19) 0.0287(19) 0.0212(17) -0.0026(15) 0.0067(14) -0.0007(15)

loop_
_atom_type_symbol
_atom_type_description
_atom_type_scat_dispersion_real
_atom_type_scat_dispersion_imag
_atom_type_scat_source
C C 0.0033 0.0016 'International Tables Vol C Tables 4.2.6.8 and 6.1.1.4'
B B 0.0013 0.0007 'International Tables Vol C Tables 4.2.6.8 and 6.1.1.4'
F F 0.0171 0.0103 'International Tables Vol C Tables 4.2.6.8 and 6.1.1.4'

loop_
_geom_angle_atom_site_label_1
_geom_angle_atom_site_label_2
_geom_angle_atom_site_label_3
_geom_angle
F18 C25 C26 120.3(3)
F18 C25 C24 120.1(3)
C26 C25 C24 119.6(3)
F17 C24 C25 120.1(3)
F17 C24 C23 120.5(3)
C25 C24 C23 119.3(3)
C2 C1 C15 123.9(3)
C2 C1 B1 108.3(3)
C15 C1 B1 127.7(3)
C1 C2 C21 126.5(3)
C1 C2 C3 111.1(3)
C21 C2 C3 122.3(3)
F4 C7 C8 121.5(4)
F4 C7 C6 116.8(3)
C8 C7 C6 121.6(4)
F9 C10 C11 117.2(4)
F9 C10 C9 119.7(3)
C11 C10 C9 123.2(4)
F11 C17 C18 120.1(4)
F11 C17 C16 120.0(4)
C18 C17 C16 119.8(4)
C26 C21 C22 116.4(3)
C26 C21 C2 120.2(3)
C22 C21 C2 123.4(3)
F19 C26 C25 118.2(3)
F19 C26 C21 119.2(3)
C25 C26 C21 122.6(3)
F1 C4 C3 122.5(3)
F1 C4 C5 117.6(3)
C3 C4 C5 119.9(4)
F14 C20 C19 118.4(4)
F14 C20 C15 119.3(3)
C19 C20 C15 122.3(4)
C14 C9 C10 114.8(3)
C14 C9 B1 121.8(3)
C10 C9 B1 123.3(3)
C16 C15 C20 116.3(3)
C16 C15 C1 122.6(3)
C20 C15 C1 120.9(3)
C7 C8 C3 118.1(3)
C7 C8 B1 135.1(4)
C3 C8 B1 106.8(3)
F3 C6 C5 119.8(4)
F3 C6 C7 120.9(4)
C5 C6 C7 119.3(3)
F8 C11 C10 120.7(4)
F8 C11 C12 119.8(4)
C10 C11 C12 119.5(4)
C8 B1 C9 129.1(3)
C8 B1 C1 103.5(3)
C9 B1 C1 127.3(3)
F6 C13 C14 120.3(4)
F6 C13 C12 120.1(4)
C14 C13 C12 119.5(4)
F12 C18 C17 120.1(4)
F12 C18 C19 120.3(4)
C17 C18 C19 119.6(4)
C4 C3 C8 120.2(3)
C4 C3 C2 129.9(3)
C8 C3 C2 109.9(3)
F10 C16 C17 118.7(4)
F10 C16 C15 119.2(3)
C17 C16 C15 122.1(4)
F2 C5 C6 120.7(4)
F2 C5 C4 118.7(4)
C6 C5 C4 120.6(4)
F5 C14 C13 117.3(3)
F5 C14 C9 119.3(3)
C13 C14 C9 123.3(4)
F16 C23 C22 120.1(4)
F16 C23 C24 119.6(3)
C22 C23 C24 120.3(3)
F7 C12 C13 120.4(4)
F7 C12 C11 119.9(4)
C13 C12 C11 119.7(4)
F13 C19 C20 120.2(4)
F13 C19 C18 120.0(4)
C20 C19 C18 119.8(4)
F15 C22 C23 118.5(3)
F15 C22 C21 119.7(3)
C23 C22 C21 121.7(3)

loop_
_geom_bond_atom_site_label_1
_geom_bond_atom_site_label_2
_geom_bond_distance
F17 C24 1.321(4)
F1 C4 1.342(4)
F5 C14 1.339(4)
F11 C17 1.330(4)
F15 C22 1.340(4)
F4 C7 1.337(4)
F19 C26 1.341(4)
F7 C12 1.326(5)
F16 C23 1.335(4)
F18 C25 1.330(4)
F3 C6 1.332(4)
F9 C10 1.338(4)
F2 C5 1.333(5)
F14 C20 1.340(4)
F6 C13 1.333(5)
F12 C18 1.331(5)
F10 C16 1.342(4)
F8 C11 1.337(5)
F13 C19 1.336(5)
C25 C26 1.372(5)
C25 C24 1.377(5)
C24 C23 1.379(6)
C1 C2 1.353(5)
C1 C15 1.480(5)
C1 B1 1.575(5)
C2 C21 1.476(5)
C2 C3 1.483(5)
C7 C8 1.369(5)
C7 C6 1.390(6)
C10 C11 1.362(6)
C10 C9 1.396(5)
C17 C18 1.371(6)
C17 C16 1.374(5)
C21 C26 1.387(5)
C21 C22 1.392(5)
C4 C3 1.361(5)
C4 C5 1.398(5)
C20 C19 1.367(6)
C20 C15 1.388(5)
C9 C14 1.394(5)
C9 B1 1.555(6)
C15 C16 1.385(5)
C8 C3 1.415(5)
C8 B1 1.553(6)
C6 C5 1.356(6)
C11 C12 1.382(6)
C13 C14 1.365(6)
C13 C12 1.373(6)
C18 C19 1.376(6)
C23 C22 1.371(5)
